data_4023715
loop_
_publ_author_name
'Simon Specklin'
'Philippe Bertus'
'Jean-Marc Weibel'
'Patrick Pale'

_publ_section_title
;
 A Versatile and Highly Stereoselective Access to Vinyl Triflates
 Derived from 1,3-Dicarbonyl and Related Compounds
;
_journal_name_full 'Journal of Organic Chemistry'
_journal_page_first 7845
_journal_page_last 7848
_journal_paper_doi 10.1021/jo8015049
_journal_volume 73
_journal_year 2008
_chemical_formula_moiety 'C16 H11 F3 O4 S'
_chemical_formula_sum 'C16 H11 F3 O4 S'
_chemical_formula_weight 356.31
_chemical_name_systematic
;
 ?
;
_space_group_IT_number 14
_symmetry_cell_setting monoclinic
_symmetry_space_group_name_Hall '-P 2ybc'
_symmetry_space_group_name_H-M 'P 1 21/c 1'
_atom_sites_solution_hydrogens geom
_atom_sites_solution_primary direct
_atom_sites_solution_secondary difmap
_audit_creation_method SHELXL-97
_cell_angle_alpha 90.00
_cell_angle_beta 110.840(2)
_cell_angle_gamma 90.00
_cell_formula_units_Z 4
_cell_length_a 9.1300(3)
_cell_length_b 17.3426(8)
_cell_length_c 10.2561(5)
_cell_measurement_reflns_used 11956
_cell_measurement_temperature 173(2)
_cell_measurement_theta_max 27.485
_cell_measurement_theta_min 0.998
_cell_volume 1517.69(11)
_computing_cell_refinement 'Denzo (Nonius B.V., 1998)'
_computing_data_collection 'Collect (Nonius B.V., 1998)'
_computing_data_reduction 'Denzo (Nonius B.V., 1998)'
_computing_molecular_graphics 'PLATON 98 (Spek, 1998)'
_computing_publication_material 'SHELXL-97 (Sheldrick, 1997)'
_computing_structure_refinement 'SHELXL-97 (Sheldrick, 1997)'
_computing_structure_solution 'SHELXS-97 (Sheldrick, 1997)'
_diffrn_ambient_temperature 173(2)
_diffrn_measured_fraction_theta_full 0.998
_diffrn_measured_fraction_theta_max 0.998
_diffrn_measurement_device_type KappaCCD
_diffrn_measurement_method 'phi and omega scans'
_diffrn_radiation_monochromator graphite
_diffrn_radiation_source 'fine-focus sealed tube'
_diffrn_radiation_type MoK\a
_diffrn_radiation_wavelength 0.71073
_diffrn_reflns_av_R_equivalents 0.1253
_diffrn_reflns_av_sigmaI/netI 0.0776
_diffrn_reflns_limit_h_max 11
_diffrn_reflns_limit_h_min -10
_diffrn_reflns_limit_k_max 22
_diffrn_reflns_limit_k_min -20
_diffrn_reflns_limit_l_max 9
_diffrn_reflns_limit_l_min -13
_diffrn_reflns_number 12031
_diffrn_reflns_theta_full 27.49
_diffrn_reflns_theta_max 27.49
_diffrn_reflns_theta_min 2.35
_exptl_absorpt_coefficient_mu 0.265
_exptl_absorpt_correction_type none
_exptl_crystal_colour colorless
_exptl_crystal_density_diffrn 1.559
_exptl_crystal_density_method 'not measured'
_exptl_crystal_description plate
_exptl_crystal_F_000 728
_exptl_crystal_size_max 0.40
_exptl_crystal_size_mid 0.20
_exptl_crystal_size_min 0.10
_refine_diff_density_max 0.457
_refine_diff_density_min -0.905
_refine_diff_density_rms 0.150
_refine_ls_extinction_method none
_refine_ls_goodness_of_fit_ref 1.074
_refine_ls_hydrogen_treatment constr
_refine_ls_matrix_type full
_refine_ls_number_parameters 217
_refine_ls_number_reflns 3483
_refine_ls_number_restraints 0
_refine_ls_restrained_S_all 1.074
_refine_ls_R_factor_all 0.0873
_refine_ls_R_factor_gt 0.0567
_refine_ls_shift/su_max 0.000
_refine_ls_shift/su_mean 0.000
_refine_ls_structure_factor_coef Fsqd
_refine_ls_weighting_details 'calc w=1/[\s^2^(Fo^2^)+(0.0974P)^2^+0.0000P] where P=(Fo^2^+2Fc^2^)/3'
_refine_ls_weighting_scheme calc
_refine_ls_wR_factor_gt 0.1493
_refine_ls_wR_factor_ref 0.1769
_reflns_number_gt 2512
_reflns_number_total 3483
_reflns_threshold_expression I>2sigma(I)
_cod_data_source_file jo8015049_si_001.cif
_cod_data_source_block pale2
_cod_depositor_comments
;
The following automatic conversions were performed:
'_symmetry_cell_setting' value 'Monoclinic' changed to 'monoclinic'
according to '/home/saulius/struct/CIF-dictionaries/cif_core.dic'
dictionary named 'cif_core.dic' version 2.4.1 from 2010-06-29.

Automatic conversion script
Id: cif_fix_enum 1527 2010-12-29 10:47:43Z saulius 
;
_cod_original_sg_symbol_H-M 'P 21/c'
_cod_database_code 4023715

loop_
_symmetry_equiv_pos_as_xyz
'x, y, z'
'-x, y+1/2, -z+1/2'
'-x, -y, -z'
'x, -y-1/2, z-1/2'

loop_
_atom_site_label
_atom_site_type_symbol
_atom_site_fract_x
_atom_site_fract_y
_atom_site_fract_z
_atom_site_U_iso_or_equiv
_atom_site_adp_type
_atom_site_occupancy
_atom_site_symmetry_multiplicity
_atom_site_calc_flag
_atom_site_refinement_flags
_atom_site_disorder_assembly
_atom_site_disorder_group
C1 C 1.0188(3) -0.15341(14) 0.8895(3) 0.0362(6) Uani 1 1 d . . .
H1 H 1.0088 -0.1592 0.7946 0.043 Uiso 1 1 calc R . .
C2 C 1.1390(3) -0.19027(14) 0.9938(3) 0.0436(7) Uani 1 1 d . . .
H2 H 1.2116 -0.2212 0.9700 0.052 Uiso 1 1 calc R . .
C3 C 1.1539(3) -0.18235(15) 1.1315(3) 0.0482(7) Uani 1 1 d . . .
H3 H 1.2367 -0.2077 1.2025 0.058 Uiso 1 1 calc R . .
C4 C 1.0486(3) -0.13768(16) 1.1660(3) 0.0464(7) Uani 1 1 d . . .
H4 H 1.0579 -0.1327 1.2609 0.056 Uiso 1 1 calc R . .
C5 C 0.9289(3) -0.09981(14) 1.0627(3) 0.0373(6) Uani 1 1 d . . .
H5 H 0.8578 -0.0682 1.0874 0.045 Uiso 1 1 calc R . .
C6 C 0.9125(2) -0.10774(13) 0.9249(3) 0.0312(5) Uani 1 1 d . . .
C7 C 0.7804(2) -0.07250(14) 0.8076(3) 0.0319(5) Uani 1 1 d . . .
C8 C 0.6903(3) -0.00882(14) 0.8408(2) 0.0330(6) Uani 1 1 d . . .
H8 H 0.7375 0.0161 0.9283 0.040 Uiso 1 1 calc R . .
C9 C 0.5495(2) 0.01666(13) 0.7596(2) 0.0304(5) Uani 1 1 d . . .
C10 C 0.4659(2) 0.08506(13) 0.7821(2) 0.0305(5) Uani 1 1 d . . .
C11 C 0.4934(3) 0.11249(14) 0.9163(3) 0.0344(6) Uani 1 1 d . . .
H11 H 0.5618 0.0852 0.9946 0.041 Uiso 1 1 calc R . .
C12 C 0.4213(3) 0.17957(14) 0.9362(3) 0.0399(6) Uani 1 1 d . . .
H12 H 0.4413 0.1985 1.0279 0.048 Uiso 1 1 calc R . .
C13 C 0.3203(3) 0.21883(15) 0.8227(3) 0.0402(6) Uani 1 1 d . . .
H13 H 0.2717 0.2650 0.8365 0.048 Uiso 1 1 calc R . .
C14 C 0.2898(3) 0.19158(14) 0.6899(3) 0.0397(6) Uani 1 1 d . . .
H14 H 0.2191 0.2187 0.6127 0.048 Uiso 1 1 calc R . .
C15 C 0.3611(3) 0.12482(14) 0.6673(3) 0.0353(6) Uani 1 1 d . . .
H15 H 0.3393 0.1062 0.5752 0.042 Uiso 1 1 calc R . .
C16 C 0.1860(3) -0.06550(15) 0.5853(3) 0.0382(6) Uani 1 1 d . . .
O1 O 0.7510(2) -0.09398(10) 0.68822(19) 0.0427(5) Uani 1 1 d . . .
O2 O 0.47080(16) -0.01839(8) 0.62724(16) 0.0309(4) Uani 1 1 d . . .
O3 O 0.43558(19) -0.13986(10) 0.73854(19) 0.0422(5) Uani 1 1 d . . .
O4 O 0.37957(19) -0.13005(10) 0.48457(18) 0.0419(5) Uani 1 1 d . . .
F1 F 0.09203(16) -0.12608(9) 0.55668(18) 0.0531(5) Uani 1 1 d . . .
F2 F 0.13826(15) -0.01736(10) 0.47875(17) 0.0513(4) Uani 1 1 d . . .
F3 F 0.18060(16) -0.03153(9) 0.69794(17) 0.0497(4) Uani 1 1 d . . .
S1 S 0.38604(6) -0.09811(3) 0.61233(6) 0.0320(2) Uani 1 1 d . . .

loop_
_atom_site_aniso_label
_atom_site_aniso_U_11
_atom_site_aniso_U_22
_atom_site_aniso_U_33
_atom_site_aniso_U_23
_atom_site_aniso_U_13
_atom_site_aniso_U_12
C1 0.0307(12) 0.0329(13) 0.0442(16) -0.0013(12) 0.0125(11) -0.0025(10)
C2 0.0297(12) 0.0317(14) 0.067(2) 0.0000(13) 0.0145(12) 0.0023(10)
C3 0.0333(13) 0.0368(15) 0.061(2) 0.0093(14) -0.0004(12) 0.0021(11)
C4 0.0464(15) 0.0459(17) 0.0396(16) 0.0008(13) 0.0063(12) -0.0031(12)
C5 0.0317(12) 0.0332(14) 0.0460(16) 0.0005(12) 0.0125(11) 0.0006(10)
C6 0.0235(10) 0.0252(12) 0.0430(15) 0.0004(11) 0.0094(10) -0.0051(9)
C7 0.0295(11) 0.0272(12) 0.0370(14) 0.0003(11) 0.0095(10) -0.0032(9)
C8 0.0314(11) 0.0292(12) 0.0345(14) -0.0007(11) 0.0069(10) 0.0005(9)
C9 0.0290(11) 0.0287(12) 0.0317(13) -0.0020(10) 0.0085(10) -0.0034(9)
C10 0.0239(10) 0.0280(12) 0.0391(14) 0.0019(10) 0.0107(10) -0.0011(9)
C11 0.0307(11) 0.0343(13) 0.0373(15) 0.0029(11) 0.0110(10) 0.0013(10)
C12 0.0381(12) 0.0349(14) 0.0475(16) -0.0072(12) 0.0159(12) 0.0003(11)
C13 0.0394(13) 0.0294(13) 0.0544(17) 0.0003(12) 0.0199(12) 0.0015(11)
C14 0.0337(12) 0.0336(14) 0.0514(17) 0.0114(12) 0.0148(12) 0.0050(10)
C15 0.0334(12) 0.0334(13) 0.0383(15) 0.0045(12) 0.0118(11) 0.0008(10)
C16 0.0312(11) 0.0393(14) 0.0452(16) -0.0038(13) 0.0149(11) -0.0047(11)
O1 0.0436(9) 0.0409(11) 0.0399(11) -0.0028(9) 0.0104(8) 0.0084(8)
O2 0.0290(8) 0.0281(8) 0.0335(10) 0.0006(7) 0.0087(7) -0.0016(6)
O3 0.0447(10) 0.0322(9) 0.0449(11) 0.0075(8) 0.0099(8) -0.0003(8)
O4 0.0367(9) 0.0434(11) 0.0450(11) -0.0126(9) 0.0138(8) -0.0005(8)
F1 0.0366(8) 0.0487(9) 0.0748(12) -0.0108(9) 0.0208(8) -0.0141(7)
F2 0.0324(7) 0.0568(10) 0.0608(11) 0.0150(9) 0.0118(7) 0.0106(7)
F3 0.0424(8) 0.0528(10) 0.0619(11) -0.0133(8) 0.0284(8) -0.0046(7)
S1 0.0274(3) 0.0293(4) 0.0371(4) -0.0013(3) 0.0089(3) 0.0009(2)

loop_
_atom_type_symbol
_atom_type_description
_atom_type_scat_dispersion_real
_atom_type_scat_dispersion_imag
_atom_type_scat_source
C C 0.0033 0.0016 'International Tables Vol C Tables 4.2.6.8 and 6.1.1.4'
H H 0.0000 0.0000 'International Tables Vol C Tables 4.2.6.8 and 6.1.1.4'
O O 0.0106 0.0060 'International Tables Vol C Tables 4.2.6.8 and 6.1.1.4'
F F 0.0171 0.0103 'International Tables Vol C Tables 4.2.6.8 and 6.1.1.4'
S S 0.1246 0.1234 'International Tables Vol C Tables 4.2.6.8 and 6.1.1.4'

loop_
_geom_angle_atom_site_label_1
_geom_angle_atom_site_label_2
_geom_angle_atom_site_label_3
_geom_angle
_geom_angle_site_symmetry_1
_geom_angle_site_symmetry_3
_geom_angle_publ_flag
C2 C1 C6 119.6(2) . . ?
C2 C1 H1 120.2 . . ?
C6 C1 H1 120.2 . . ?
C3 C2 C1 120.5(2) . . ?
C3 C2 H2 119.7 . . ?
C1 C2 H2 119.7 . . ?
C4 C3 C2 119.8(2) . . ?
C4 C3 H3 120.1 . . ?
C2 C3 H3 120.1 . . ?
C3 C4 C5 120.2(3) . . ?
C3 C4 H4 119.9 . . ?
C5 C4 H4 119.9 . . ?
C6 C5 C4 120.4(2) . . ?
C6 C5 H5 119.8 . . ?
C4 C5 H5 119.8 . . ?
C5 C6 C1 119.5(2) . . ?
C5 C6 C7 123.2(2) . . ?
C1 C6 C7 117.3(2) . . ?
O1 C7 C8 121.1(2) . . ?
O1 C7 C6 120.7(2) . . ?
C8 C7 C6 118.2(2) . . ?
C9 C8 C7 126.3(2) . . ?
C9 C8 H8 116.9 . . ?
C7 C8 H8 116.9 . . ?
C8 C9 O2 120.0(2) . . ?
C8 C9 C10 127.4(2) . . ?
O2 C9 C10 112.24(18) . . ?
C11 C10 C15 119.4(2) . . ?
C11 C10 C9 120.6(2) . . ?
C15 C10 C9 120.0(2) . . ?
C12 C11 C10 120.3(2) . . ?
C12 C11 H11 119.9 . . ?
C10 C11 H11 119.9 . . ?
C13 C12 C11 119.9(2) . . ?
C13 C12 H12 120.0 . . ?
C11 C12 H12 120.0 . . ?
C14 C13 C12 120.4(2) . . ?
C14 C13 H13 119.8 . . ?
C12 C13 H13 119.8 . . ?
C13 C14 C15 120.8(2) . . ?
C13 C14 H14 119.6 . . ?
C15 C14 H14 119.6 . . ?
C14 C15 C10 119.3(2) . . ?
C14 C15 H15 120.4 . . ?
C10 C15 H15 120.4 . . ?
F3 C16 F2 109.9(2) . . ?
F3 C16 F1 109.09(19) . . ?
F2 C16 F1 108.8(2) . . ?
F3 C16 S1 110.59(16) . . ?
F2 C16 S1 109.74(15) . . ?
F1 C16 S1 108.73(18) . . ?
C9 O2 S1 122.24(14) . . ?
O4 S1 O3 123.18(12) . . ?
O4 S1 O2 107.15(10) . . ?
O3 S1 O2 112.21(10) . . ?
O4 S1 C16 105.73(11) . . ?
O3 S1 C16 105.89(11) . . ?
O2 S1 C16 99.99(10) . . ?

loop_
_geom_bond_atom_site_label_1
_geom_bond_atom_site_label_2
_geom_bond_distance
_geom_bond_site_symmetry_2
_geom_bond_publ_flag
C1 C2 1.386(3) . ?
C1 C6 1.397(3) . ?
C1 H1 0.9500 . ?
C2 C3 1.377(4) . ?
C2 H2 0.9500 . ?
C3 C4 1.375(4) . ?
C3 H3 0.9500 . ?
C4 C5 1.387(4) . ?
C4 H4 0.9500 . ?
C5 C6 1.375(3) . ?
C5 H5 0.9500 . ?
C6 C7 1.498(3) . ?
C7 O1 1.215(3) . ?
C7 C8 1.487(3) . ?
C8 C9 1.334(3) . ?
C8 H8 0.9500 . ?
C9 O2 1.427(3) . ?
C9 C10 1.473(3) . ?
C10 C11 1.392(3) . ?
C10 C15 1.406(3) . ?
C11 C12 1.387(3) . ?
C11 H11 0.9500 . ?
C12 C13 1.380(4) . ?
C12 H12 0.9500 . ?
C13 C14 1.373(4) . ?
C13 H13 0.9500 . ?
C14 C15 1.388(3) . ?
C14 H14 0.9500 . ?
C15 H15 0.9500 . ?
C16 F3 1.314(3) . ?
C16 F2 1.320(3) . ?
C16 F1 1.322(3) . ?
C16 S1 1.836(2) . ?
O2 S1 1.5651(15) . ?
O3 S1 1.4099(18) . ?
O4 S1 1.4043(18) . ?

loop_
_geom_torsion_atom_site_label_1
_geom_torsion_atom_site_label_2
_geom_torsion_atom_site_label_3
_geom_torsion_atom_site_label_4
_geom_torsion
_geom_torsion_site_symmetry_1
_geom_torsion_site_symmetry_2
_geom_torsion_site_symmetry_3
_geom_torsion_site_symmetry_4
_geom_torsion_publ_flag
C6 C1 C2 C3 0.2(4) . . . . ?
C1 C2 C3 C4 0.2(4) . . . . ?
C2 C3 C4 C5 -0.9(4) . . . . ?
C3 C4 C5 C6 1.3(4) . . . . ?
C4 C5 C6 C1 -0.9(3) . . . . ?
C4 C5 C6 C7 176.1(2) . . . . ?
C2 C1 C6 C5 0.2(3) . . . . ?
C2 C1 C6 C7 -177.0(2) . . . . ?
C5 C6 C7 O1 -164.1(2) . . . . ?
C1 C6 C7 O1 13.0(3) . . . . ?
C5 C6 C7 C8 18.1(3) . . . . ?
C1 C6 C7 C8 -164.8(2) . . . . ?
O1 C7 C8 C9 19.3(4) . . . . ?
C6 C7 C8 C9 -162.9(2) . . . . ?
C7 C8 C9 O2 0.5(4) . . . . ?
C7 C8 C9 C10 -172.2(2) . . . . ?
C8 C9 C10 C11 -27.3(4) . . . . ?
O2 C9 C10 C11 159.57(19) . . . . ?
C8 C9 C10 C15 150.6(2) . . . . ?
O2 C9 C10 C15 -22.6(3) . . . . ?
C15 C10 C11 C12 -1.7(3) . . . . ?
C9 C10 C11 C12 176.1(2) . . . . ?
C10 C11 C12 C13 0.8(4) . . . . ?
C11 C12 C13 C14 0.5(4) . . . . ?
C12 C13 C14 C15 -0.8(3) . . . . ?
C13 C14 C15 C10 -0.2(3) . . . . ?
C11 C10 C15 C14 1.4(3) . . . . ?
C9 C10 C15 C14 -176.5(2) . . . . ?
C8 C9 O2 S1 76.9(2) . . . . ?
C10 C9 O2 S1 -109.32(18) . . . . ?
C9 O2 S1 O4 -156.04(15) . . . . ?
C9 O2 S1 O3 -17.91(17) . . . . ?
C9 O2 S1 C16 93.94(16) . . . . ?
F3 C16 S1 O4 -177.40(16) . . . . ?
F2 C16 S1 O4 -56.0(2) . . . . ?
F1 C16 S1 O4 62.8(2) . . . . ?
F3 C16 S1 O3 50.4(2) . . . . ?
F2 C16 S1 O3 171.80(16) . . . . ?
F1 C16 S1 O3 -69.3(2) . . . . ?
F3 C16 S1 O2 -66.26(18) . . . . ?
F2 C16 S1 O2 55.10(18) . . . . ?
F1 C16 S1 O2 173.98(17) . . . . ?

loop_
_cod_related_entry_id
_cod_related_entry_database
_cod_related_entry_code
1 ChemSpider 30658753
